data_7235545
loop_
_publ_author_name
'Das, Uttam Kumar'
'Jena, Rajesh K.'
'Bhattacharjee, Manish'

_publ_section_title
;
 Synthesis, structure and catalytic properties of
 [Ru(dppp)2(CH3CN)Cl][BPh4] and isolation of catalytically active
 [Ru(dppp)2Cl][BPh4]: ruthenium catalysed alkyne homocoupling and tandem
 alkyne--azide cycloaddition
;
_journal_issue 42
_journal_name_full 'RSC Adv.'
_journal_page_first 21964
_journal_paper_doi 10.1039/C4RA01411A
_journal_volume 4
_journal_year 2014
_chemical_formula_moiety 'C70 H62 P4 Ru1'
_chemical_formula_sum 'C70 H62 P4 Ru'
_chemical_formula_weight 1128.15
_space_group_IT_number 2
_space_group_name_Hall '-P 1'
_space_group_name_H-M_alt 'P -1'
_symmetry_cell_setting triclinic
_symmetry_space_group_name_Hall '-P 1'
_symmetry_space_group_name_H-M 'P -1'
_atom_sites_solution_hydrogens geom
_atom_sites_solution_primary direct
_atom_sites_solution_secondary difmap
_audit_creation_date 2013-06-17T16:00:22-00:00
_audit_creation_method 'WinGX routine CIF_UPDATE'
_cell_angle_alpha 95.632(12)
_cell_angle_beta 91.802(11)
_cell_angle_gamma 109.716(10)
_cell_formula_units_Z 2
_cell_length_a 12.454(4)
_cell_length_b 13.500(4)
_cell_length_c 20.224(7)
_cell_measurement_reflns_used 0
_cell_measurement_temperature 293(2)
_cell_measurement_theta_max 0
_cell_measurement_theta_min 0
_cell_volume 3177.9(18)
_computing_molecular_graphics 'Ortep-3 for Windows (Farrugia, 1997)'
_computing_publication_material 'WinGX publication routines (Farrugia, 1999)'
_computing_structure_refinement 'SHELXL-97 (Sheldrick, 1997)'
_computing_structure_solution 'SHELXS-97 (Sheldrick, 1990)'
_diffrn_ambient_temperature 293(2)
_diffrn_measured_fraction_theta_full 0.966
_diffrn_measured_fraction_theta_max 0.966
_diffrn_radiation_monochromator graphite
_diffrn_radiation_type MoK\a
_diffrn_radiation_wavelength 0.71073
_diffrn_reflns_av_R_equivalents 0.1359
_diffrn_reflns_av_unetI/netI 0.2033
_diffrn_reflns_limit_h_max 15
_diffrn_reflns_limit_h_min -15
_diffrn_reflns_limit_k_max 15
_diffrn_reflns_limit_k_min -16
_diffrn_reflns_limit_l_max 25
_diffrn_reflns_limit_l_min -25
_diffrn_reflns_number 41354
_diffrn_reflns_theta_full 26.56
_diffrn_reflns_theta_max 26.56
_diffrn_reflns_theta_min 1.01
_exptl_absorpt_coefficient_mu 0.385
_exptl_absorpt_correction_type none
_exptl_crystal_colour yellow
_exptl_crystal_density_diffrn 1.179
_exptl_crystal_density_method 'not measured'
_exptl_crystal_description prism
_exptl_crystal_F_000 1172
_exptl_crystal_size_max 0.1
_exptl_crystal_size_mid 0.1
_exptl_crystal_size_min 0.1
_refine_diff_density_max 0.911
_refine_diff_density_min -0.513
_refine_diff_density_rms 0.096
_refine_ls_extinction_method none
_refine_ls_goodness_of_fit_ref 0.881
_refine_ls_hydrogen_treatment constr
_refine_ls_matrix_type full
_refine_ls_number_parameters 676
_refine_ls_number_reflns 12804
_refine_ls_number_restraints 0
_refine_ls_restrained_S_all 0.881
_refine_ls_R_factor_all 0.1715
_refine_ls_R_factor_gt 0.0773
_refine_ls_shift/su_max 0.046
_refine_ls_shift/su_mean 0.009
_refine_ls_structure_factor_coef Fsqd
_refine_ls_weighting_details 'calc w=1/[\s^2^(Fo^2^)+(0.0806P)^2^+0.0000P] where P=(Fo^2^+2Fc^2^)/3'
_refine_ls_weighting_scheme calc
_refine_ls_wR_factor_ref 0.197
_reflns_number_gt 5458
_reflns_number_total 12804
_reflns_threshold_expression >2sigma(I)
_cod_data_source_file c4ra01411a2.cif
_cod_data_source_block ukd837
_cod_original_formula_sum 'C70 H62 P4 Ru1'
_cod_database_code 7235545

loop_
_symmetry_equiv_pos_as_xyz
'x, y, z'
'-x, -y, -z'

loop_
_atom_site_label
_atom_site_fract_x
_atom_site_fract_y
_atom_site_fract_z
_atom_site_U_iso_or_equiv
_atom_site_adp_type
_atom_site_calc_flag
_atom_site_refinement_flags
_atom_site_occupancy
_atom_site_type_symbol
C1 0.7365(6) 0.2056(6) 0.1957(3) 0.0512(19) Uani d . 1 C
C2 0.6404(7) 0.2219(6) 0.2195(4) 0.061(2) Uani d . 1 C
H2 0.6324 0.2878 0.2184 0.073 Uiso calc R 1 H
C3 0.5550(7) 0.1411(8) 0.2451(4) 0.078(3) Uani d . 1 C
H3 0.491 0.1533 0.2615 0.094 Uiso calc R 1 H
C4 0.5667(8) 0.0422(8) 0.2458(5) 0.084(3) Uani d . 1 C
H4 0.511 -0.0124 0.263 0.101 Uiso calc R 1 H
C5 0.6628(9) 0.0261(7) 0.2205(5) 0.091(3) Uani d . 1 C
H5 0.6705 -0.04 0.221 0.109 Uiso calc R 1 H
C6 0.7470(7) 0.1051(6) 0.1947(4) 0.060(2) Uani d . 1 C
H6 0.8096 0.0922 0.177 0.072 Uiso calc R 1 H
C7 0.8952(6) 0.2407(5) 0.0971(3) 0.0455(18) Uani d . 1 C
C8 0.8238(7) 0.2017(6) 0.0375(4) 0.068(2) Uani d . 1 C
H8 0.7565 0.2166 0.0326 0.081 Uiso calc R 1 H
C9 0.8536(8) 0.1419(7) -0.0133(4) 0.075(3) Uani d . 1 C
H9 0.8074 0.1172 -0.0526 0.09 Uiso calc R 1 H
C10 0.9534(8) 0.1193(6) -0.0047(4) 0.072(3) Uani d . 1 C
H10 0.9739 0.0789 -0.0386 0.086 Uiso calc R 1 H
C11 1.0222(7) 0.1554(6) 0.0528(4) 0.063(2) Uani d . 1 C
H11 1.0881 0.1384 0.0582 0.075 Uiso calc R 1 H
C12 0.9938(6) 0.2169(6) 0.1026(4) 0.054(2) Uani d . 1 C
H12 1.0424 0.243 0.141 0.064 Uiso calc R 1 H
C13 0.7668(6) 0.3803(5) 0.1233(3) 0.0493(19) Uani d . 1 C
H13A 0.6975 0.3262 0.1029 0.059 Uiso calc R 1 H
H13B 0.7443 0.4258 0.156 0.059 Uiso calc R 1 H
C14 0.8271(6) 0.4457(5) 0.0701(3) 0.0512(19) Uani d . 1 C
H14A 0.7899 0.4965 0.0622 0.061 Uiso calc R 1 H
H14B 0.8177 0.3992 0.029 0.061 Uiso calc R 1 H
C15 0.9546(6) 0.5056(5) 0.0865(3) 0.0477(18) Uani d . 1 C
H15A 0.9808 0.559 0.0562 0.057 Uiso calc R 1 H
H15B 0.9956 0.4564 0.0788 0.057 Uiso calc R 1 H
C16 1.1283(6) 0.6694(6) 0.1615(3) 0.0471(18) Uani d . 1 C
C17 1.2081(6) 0.6454(6) 0.1226(3) 0.0485(18) Uani d . 1 C
H17 1.1896 0.5776 0.1002 0.058 Uiso calc R 1 H
C18 1.3151(7) 0.7201(8) 0.1164(4) 0.070(2) Uani d . 1 C
H18 1.3666 0.7028 0.0892 0.084 Uiso calc R 1 H
C19 1.3442(8) 0.8204(8) 0.1509(5) 0.083(3) Uani d . 1 C
H19 1.4168 0.8694 0.1481 0.1 Uiso calc R 1 H
C20 1.2680(7) 0.8482(6) 0.1887(5) 0.068(2) Uani d . 1 C
H20 1.2885 0.916 0.2114 0.082 Uiso calc R 1 H
C21 1.1609(7) 0.7758(6) 0.1933(4) 0.060(2) Uani d . 1 C
H21 1.1084 0.7964 0.2177 0.072 Uiso calc R 1 H
C22 0.8969(5) 0.6515(5) 0.1739(3) 0.0427(17) Uani d . 1 C
C23 0.8963(7) 0.7138(6) 0.1224(4) 0.067(2) Uani d . 1 C
H23 0.9473 0.7188 0.0892 0.08 Uiso calc R 1 H
C24 0.8184(8) 0.7686(7) 0.1210(5) 0.078(3) Uani d . 1 C
H24 0.8164 0.808 0.0861 0.093 Uiso calc R 1 H
C25 0.7470(9) 0.7645(7) 0.1698(5) 0.086(3) Uani d . 1 C
H25 0.6981 0.8035 0.1688 0.104 Uiso calc R 1 H
C26 0.7442(7) 0.7038(7) 0.2217(5) 0.080(3) Uani d . 1 C
H26 0.6927 0.6996 0.2545 0.096 Uiso calc R 1 H
C27 0.8222(6) 0.6488(6) 0.2228(4) 0.056(2) Uani d . 1 C
H27 0.8232 0.6093 0.2579 0.067 Uiso calc R 1 H
C28 1.2256(6) 0.6533(5) 0.3497(3) 0.0454(18) Uani d . 1 C
C29 1.2995(7) 0.6551(6) 0.2985(4) 0.057(2) Uani d . 1 C
H29 1.2705 0.6148 0.2578 0.068 Uiso calc R 1 H
C30 1.4124(8) 0.7144(7) 0.3071(5) 0.076(3) Uani d . 1 C
H30 1.4597 0.7147 0.2723 0.091 Uiso calc R 1 H
C31 1.4569(8) 0.7741(7) 0.3672(6) 0.090(3) Uani d . 1 C
H31 1.5351 0.8113 0.3731 0.108 Uiso calc R 1 H
C32 1.3887(9) 0.7801(7) 0.4189(5) 0.085(3) Uani d . 1 C
H32 1.4184 0.8234 0.4586 0.102 Uiso calc R 1 H
C33 1.2734(7) 0.7185(6) 0.4089(4) 0.067(2) Uani d . 1 C
H33 1.226 0.7207 0.4432 0.08 Uiso calc R 1 H
C34 1.0094(6) 0.6776(6) 0.3608(3) 0.0476(18) Uani d . 1 C
C35 1.0631(8) 0.7826(7) 0.3477(4) 0.072(3) Uani d . 1 C
H35 1.1345 0.8013 0.3303 0.086 Uiso calc R 1 H
C36 1.0122(11) 0.8601(8) 0.3601(4) 0.088(3) Uani d . 1 C
H36 1.0481 0.9284 0.3492 0.105 Uiso calc R 1 H
C37 0.9087(10) 0.8346(9) 0.3884(5) 0.085(3) Uani d . 1 C
H37 0.8734 0.885 0.396 0.102 Uiso calc R 1 H
C38 0.8582(9) 0.7343(10) 0.4053(4) 0.093(3) Uani d . 1 C
H38 0.7899 0.7177 0.4262 0.112 Uiso calc R 1 H
C39 0.9083(7) 0.6559(7) 0.3914(4) 0.060(2) Uani d . 1 C
H39 0.8723 0.5883 0.4032 0.072 Uiso calc R 1 H
C40 1.0568(6) 0.5150(6) 0.4183(3) 0.053(2) Uani d . 1 C
H40A 1.0686 0.5702 0.4551 0.064 Uiso calc R 1 H
H40B 0.9789 0.4666 0.4182 0.064 Uiso calc R 1 H
C41 1.1369(7) 0.4556(6) 0.4304(4) 0.062(2) Uani d . 1 C
H41A 1.1073 0.4087 0.464 0.074 Uiso calc R 1 H
H41B 1.2106 0.5059 0.448 0.074 Uiso calc R 1 H
C42 1.1544(6) 0.3895(5) 0.3677(3) 0.0501(19) Uani d . 1 C
H42A 1.1865 0.338 0.3817 0.06 Uiso calc R 1 H
H42B 1.2103 0.4363 0.3421 0.06 Uiso calc R 1 H
C43 1.0726(7) 0.2137(6) 0.2708(3) 0.0491(18) Uani d . 1 C
C44 1.1787(7) 0.2360(6) 0.2472(3) 0.056(2) Uani d . 1 C
H44 1.2302 0.305 0.2548 0.067 Uiso calc R 1 H
C45 1.2110(10) 0.1604(10) 0.2131(5) 0.088(3) Uani d . 1 C
H45 1.2835 0.1775 0.1972 0.105 Uiso calc R 1 H
C46 1.1350(14) 0.0573(11) 0.2021(6) 0.116(5) Uani d . 1 C
H46 1.158 0.0053 0.1797 0.139 Uiso calc R 1 H
C47 1.0292(11) 0.0310(8) 0.2232(5) 0.097(3) Uani d . 1 C
H47 0.9771 -0.0374 0.2134 0.117 Uiso calc R 1 H
C48 0.9996(8) 0.1104(7) 0.2605(4) 0.077(3) Uani d . 1 C
H48 0.9288 0.0926 0.2787 0.092 Uiso calc R 1 H
C49 0.9269(6) 0.2393(6) 0.3698(3) 0.0502(19) Uani d . 1 C
C50 0.8120(6) 0.2200(6) 0.3636(4) 0.053(2) Uani d . 1 C
H50 0.7827 0.2531 0.333 0.064 Uiso calc R 1 H
C51 0.7387(8) 0.1515(7) 0.4024(4) 0.073(2) Uani d . 1 C
H51 0.6601 0.1358 0.3964 0.087 Uiso calc R 1 H
C52 0.7829(9) 0.1067(7) 0.4501(4) 0.079(3) Uani d . 1 C
H52 0.7333 0.0629 0.477 0.095 Uiso calc R 1 H
C53 0.8989(9) 0.1253(7) 0.4590(4) 0.082(3) Uani d . 1 C
H53 0.9281 0.0942 0.4908 0.098 Uiso calc R 1 H
C54 0.9698(7) 0.1923(7) 0.4182(4) 0.073(3) Uani d . 1 C
H54 1.0483 0.2064 0.4232 0.088 Uiso calc R 1 H
C55 1.1261(6) 0.4388(5) 0.2012(3) 0.0408(17) Uani d . 1 C
C56 1.2074(6) 0.4351(6) 0.1712(3) 0.0471(18) Uani d . 1 C
C57 1.3030(6) 0.4290(6) 0.1346(4) 0.055(2) Uani d . 1 C
C58 1.4107(8) 0.4607(8) 0.1631(5) 0.087(3) Uani d . 1 C
H58 1.4241 0.4901 0.2075 0.105 Uiso calc R 1 H
C59 1.5016(8) 0.4509(9) 0.1287(6) 0.102(3) Uani d . 1 C
H59 1.5734 0.4687 0.1508 0.122 Uiso calc R 1 H
C60 1.4867(9) 0.4169(9) 0.0655(6) 0.097(3) Uani d . 1 C
H60 1.5481 0.4112 0.0423 0.116 Uiso calc R 1 H
C61 1.3837(9) 0.3900(8) 0.0339(5) 0.091(3) Uani d . 1 C
H61 1.3743 0.3684 -0.0116 0.109 Uiso calc R 1 H
C62 1.2912(7) 0.3939(7) 0.0678(4) 0.071(2) Uani d . 1 C
H62 1.2195 0.3726 0.0452 0.085 Uiso calc R 1 H
C63 0.8388(6) 0.4385(5) 0.2925(3) 0.0424(17) Uani d . 1 C
C64 0.7524(6) 0.4329(6) 0.3206(3) 0.0498(19) Uani d . 1 C
C65 0.6526(6) 0.4272(5) 0.3563(4) 0.0499(19) Uani d . 1 C
C66 0.5684(7) 0.4640(7) 0.3289(4) 0.079(3) Uani d . 1 C
H66 0.5776 0.4909 0.288 0.095 Uiso calc R 1 H
C67 0.4723(7) 0.4598(8) 0.3631(5) 0.093(3) Uani d . 1 C
H67 0.4178 0.4842 0.3449 0.112 Uiso calc R 1 H
C68 0.4562(7) 0.4201(8) 0.4235(5) 0.084(3) Uani d . 1 C
H68 0.3917 0.4179 0.4461 0.101 Uiso calc R 1 H
C69 0.5369(8) 0.3837(8) 0.4501(4) 0.084(3) Uani d . 1 C
H69 0.5274 0.3574 0.4911 0.101 Uiso calc R 1 H
C70 0.6326(7) 0.3862(7) 0.4158(4) 0.068(2) Uani d . 1 C
H70 0.6849 0.3591 0.434 0.082 Uiso calc R 1 H
P1 0.85242(15) 0.31554(14) 0.16679(9) 0.0428(5) Uani d . 1 P
P2 0.99084(15) 0.57105(14) 0.17307(9) 0.0418(5) Uani d . 1 P
P3 1.07314(16) 0.57589(14) 0.34008(9) 0.0422(5) Uani d . 1 P
P4 1.02592(16) 0.31882(15) 0.31278(9) 0.0446(5) Uani d . 1 P
Ru1 0.98457(5) 0.44352(4) 0.24774(3) 0.03698(18) Uani d . 1 Ru

loop_
_atom_site_aniso_label
_atom_site_aniso_U_11
_atom_site_aniso_U_22
_atom_site_aniso_U_33
_atom_site_aniso_U_12
_atom_site_aniso_U_13
_atom_site_aniso_U_23
C1 0.040(4) 0.075(6) 0.034(4) 0.015(4) 0.004(3) -0.001(4)
C2 0.053(5) 0.062(5) 0.061(5) 0.009(4) 0.003(4) 0.011(4)
C3 0.057(6) 0.090(8) 0.075(6) 0.009(5) 0.006(5) 0.009(6)
C4 0.070(7) 0.068(7) 0.089(7) -0.009(5) 0.020(5) 0.002(5)
C5 0.100(8) 0.061(6) 0.091(8) 0.008(6) 0.002(6) -0.008(5)
C6 0.063(5) 0.041(5) 0.075(6) 0.015(4) 0.013(4) 0.016(4)
C7 0.054(5) 0.051(5) 0.031(4) 0.016(4) 0.004(3) 0.005(3)
C8 0.069(6) 0.075(6) 0.062(6) 0.035(5) -0.010(4) -0.014(5)
C9 0.102(7) 0.076(6) 0.051(5) 0.045(6) -0.017(5) -0.018(5)
C10 0.110(8) 0.069(6) 0.054(5) 0.053(6) 0.027(5) 0.002(4)
C11 0.074(6) 0.070(6) 0.052(5) 0.039(5) -0.003(4) -0.004(4)
C12 0.057(5) 0.065(5) 0.041(4) 0.026(4) -0.007(4) 0.000(4)
C13 0.043(4) 0.052(5) 0.051(5) 0.017(4) -0.009(3) -0.006(4)
C14 0.054(5) 0.048(5) 0.046(5) 0.012(4) -0.016(4) -0.001(4)
C15 0.063(5) 0.054(5) 0.031(4) 0.027(4) 0.003(3) 0.003(3)
C16 0.055(5) 0.049(5) 0.034(4) 0.013(4) 0.004(3) 0.006(3)
C17 0.053(5) 0.049(5) 0.040(4) 0.011(4) 0.010(4) 0.010(3)
C18 0.065(6) 0.088(7) 0.061(6) 0.026(5) 0.020(5) 0.025(5)
C19 0.065(6) 0.076(7) 0.088(7) -0.004(5) -0.016(5) 0.017(6)
C20 0.054(5) 0.044(5) 0.094(7) 0.003(4) -0.009(5) 0.007(5)
C21 0.068(6) 0.064(6) 0.051(5) 0.026(5) 0.009(4) 0.011(4)
C22 0.037(4) 0.043(4) 0.052(5) 0.018(3) 0.001(3) 0.004(3)
C23 0.085(6) 0.078(6) 0.057(5) 0.049(5) 0.014(4) 0.028(4)
C24 0.089(7) 0.088(7) 0.076(7) 0.051(6) -0.006(5) 0.032(5)
C25 0.107(8) 0.079(7) 0.100(8) 0.071(6) -0.008(6) 0.006(6)
C26 0.067(6) 0.100(7) 0.094(7) 0.055(6) 0.007(5) 0.010(6)
C27 0.064(5) 0.062(5) 0.050(5) 0.033(4) 0.001(4) 0.005(4)
C28 0.047(4) 0.042(4) 0.046(4) 0.017(4) -0.010(4) 0.001(3)
C29 0.059(5) 0.058(5) 0.045(5) 0.013(4) -0.011(4) -0.004(4)
C30 0.061(6) 0.085(7) 0.076(7) 0.014(5) 0.010(5) 0.017(5)
C31 0.046(6) 0.085(7) 0.124(10) 0.008(5) -0.023(6) 0.008(7)
C32 0.098(8) 0.067(6) 0.078(7) 0.013(6) 0.001(6) 0.007(5)
C33 0.062(6) 0.068(6) 0.053(5) 0.003(5) -0.005(4) 0.001(4)
C34 0.058(5) 0.058(5) 0.032(4) 0.031(4) -0.010(4) -0.005(4)
C35 0.108(7) 0.072(6) 0.048(5) 0.048(6) -0.006(5) 0.007(4)
C36 0.155(11) 0.081(7) 0.051(6) 0.072(8) -0.011(6) 0.007(5)
C37 0.111(9) 0.079(8) 0.076(7) 0.057(7) -0.010(6) -0.023(6)
C38 0.081(7) 0.131(10) 0.061(6) 0.043(7) -0.007(5) -0.037(7)
C39 0.070(6) 0.074(6) 0.042(5) 0.040(5) -0.006(4) -0.014(4)
C40 0.071(5) 0.056(5) 0.030(4) 0.015(4) 0.005(4) 0.012(3)
C41 0.076(6) 0.067(5) 0.048(5) 0.032(5) -0.004(4) 0.007(4)
C42 0.053(5) 0.053(5) 0.047(5) 0.020(4) -0.012(4) 0.016(4)
C43 0.065(5) 0.046(5) 0.047(5) 0.030(4) 0.009(4) 0.012(4)
C44 0.075(6) 0.064(5) 0.046(5) 0.047(5) 0.008(4) 0.008(4)
C45 0.106(8) 0.117(9) 0.080(7) 0.083(8) 0.019(6) 0.031(7)
C46 0.183(14) 0.124(11) 0.092(9) 0.121(12) -0.011(9) 0.013(8)
C47 0.134(11) 0.063(7) 0.097(8) 0.044(8) -0.014(8) -0.007(6)
C48 0.104(8) 0.064(6) 0.068(6) 0.038(6) 0.000(5) 0.007(5)
C49 0.056(5) 0.063(5) 0.033(4) 0.017(4) 0.004(3) 0.021(4)
C50 0.058(5) 0.056(5) 0.055(5) 0.026(4) 0.011(4) 0.020(4)
C51 0.070(6) 0.076(6) 0.071(6) 0.021(5) 0.007(5) 0.022(5)
C52 0.098(8) 0.080(7) 0.060(6) 0.030(6) 0.019(5) 0.010(5)
C53 0.105(8) 0.070(6) 0.066(6) 0.020(6) -0.004(6) 0.029(5)
C54 0.070(6) 0.088(7) 0.068(6) 0.028(5) 0.000(5) 0.032(5)
C55 0.047(4) 0.041(4) 0.040(4) 0.023(4) -0.005(3) 0.001(3)
C56 0.045(4) 0.062(5) 0.048(5) 0.034(4) 0.007(4) 0.011(4)
C57 0.050(5) 0.071(5) 0.052(5) 0.033(4) 0.011(4) 0.004(4)
C58 0.060(6) 0.131(9) 0.074(7) 0.039(6) 0.005(5) 0.004(6)
C59 0.050(6) 0.159(11) 0.108(9) 0.051(7) 0.015(6) 0.011(8)
C60 0.067(7) 0.144(10) 0.090(8) 0.048(7) 0.035(6) 0.009(7)
C61 0.077(7) 0.123(9) 0.066(7) 0.025(6) 0.030(6) 0.003(6)
C62 0.059(5) 0.097(7) 0.059(6) 0.033(5) 0.019(5) -0.005(5)
C63 0.049(5) 0.048(4) 0.026(4) 0.012(4) -0.001(3) -0.001(3)
C64 0.053(5) 0.057(5) 0.035(4) 0.012(4) 0.008(4) 0.002(4)
C65 0.050(5) 0.045(4) 0.058(5) 0.017(4) 0.027(4) 0.010(4)
C66 0.058(6) 0.131(8) 0.074(6) 0.057(6) 0.016(5) 0.043(6)
C67 0.053(6) 0.144(9) 0.107(8) 0.056(6) 0.024(6) 0.042(7)
C68 0.055(6) 0.115(8) 0.092(8) 0.042(6) 0.026(5) 0.000(6)
C69 0.093(7) 0.122(8) 0.051(6) 0.046(7) 0.039(5) 0.026(5)
C70 0.081(6) 0.093(7) 0.049(5) 0.052(5) 0.006(5) 0.011(5)
P1 0.0429(11) 0.0467(12) 0.0397(11) 0.0172(9) -0.0004(8) 0.0036(9)
P2 0.0439(11) 0.0467(12) 0.0367(11) 0.0181(9) -0.0013(8) 0.0057(9)
P3 0.0463(11) 0.0467(12) 0.0328(10) 0.0161(9) 0.0000(8) 0.0009(8)
P4 0.0467(11) 0.0483(12) 0.0417(11) 0.0194(9) 0.0012(9) 0.0083(9)
Ru1 0.0370(3) 0.0435(4) 0.0322(3) 0.0162(3) 0.0011(2) 0.0047(2)

loop_
_atom_type_symbol
_atom_type_description
_atom_type_scat_dispersion_real
_atom_type_scat_dispersion_imag
_atom_type_scat_source
C C 0.0033 0.0016 'International Tables Vol C Tables 4.2.6.8 and 6.1.1.4'
H H 0 0 'International Tables Vol C Tables 4.2.6.8 and 6.1.1.4'
P P 0.1023 0.0942 'International Tables Vol C Tables 4.2.6.8 and 6.1.1.4'
Ru Ru -1.2594 0.8363 'International Tables Vol C Tables 4.2.6.8 and 6.1.1.4'

loop_
_geom_angle_atom_site_label_1
_geom_angle_atom_site_label_2
_geom_angle_atom_site_label_3
_geom_angle
C2 C1 C6 119.7(7)
C2 C1 P1 120.5(6)
C6 C1 P1 119.8(6)
C1 C2 C3 121.1(8)
C1 C2 H2 119.4
C3 C2 H2 119.4
C4 C3 C2 119.2(9)
C4 C3 H3 120.4
C2 C3 H3 120.4
C5 C4 C3 119.1(9)
C5 C4 H4 120.4
C3 C4 H4 120.5
C4 C5 C6 122.0(9)
C4 C5 H5 119
C6 C5 H5 119
C5 C6 C1 118.8(8)
C5 C6 H6 120.6
C1 C6 H6 120.6
C12 C7 C8 118.2(7)
C12 C7 P1 121.2(5)
C8 C7 P1 120.6(6)
C9 C8 C7 120.4(8)
C9 C8 H8 119.8
C7 C8 H8 119.8
C8 C9 C10 119.0(8)
C8 C9 H9 120.5
C10 C9 H9 120.5
C11 C10 C9 121.1(8)
C11 C10 H10 119.5
C9 C10 H10 119.5
C10 C11 C12 119.9(8)
C10 C11 H11 120.1
C12 C11 H11 120.1
C7 C12 C11 121.5(7)
C7 C12 H12 119.3
C11 C12 H12 119.3
C14 C13 P1 114.7(5)
C14 C13 H13A 108.6
P1 C13 H13A 108.6
C14 C13 H13B 108.6
P1 C13 H13B 108.6
H13A C13 H13B 107.6
C13 C14 C15 114.9(5)
C13 C14 H14A 108.5
C15 C14 H14A 108.5
C13 C14 H14B 108.5
C15 C14 H14B 108.6
H14A C14 H14B 107.5
C14 C15 P2 114.1(5)
C14 C15 H15A 108.7
P2 C15 H15A 108.7
C14 C15 H15B 108.7
P2 C15 H15B 108.7
H15A C15 H15B 107.6
C17 C16 C21 116.4(7)
C17 C16 P2 122.1(6)
C21 C16 P2 121.4(6)
C18 C17 C16 121.7(7)
C18 C17 H17 119.1
C16 C17 H17 119.1
C17 C18 C19 119.4(8)
C17 C18 H18 120.3
C19 C18 H18 120.3
C20 C19 C18 121.0(9)
C20 C19 H19 119.5
C18 C19 H19 119.5
C19 C20 C21 119.8(8)
C19 C20 H20 120.1
C21 C20 H20 120.1
C20 C21 C16 121.6(8)
C20 C21 H21 119.2
C16 C21 H21 119.2
C27 C22 C23 118.1(6)
C27 C22 P2 121.5(5)
C23 C22 P2 120.4(6)
C22 C23 C24 119.8(8)
C22 C23 H23 120.1
C24 C23 H23 120.1
C25 C24 C23 120.5(8)
C25 C24 H24 119.8
C23 C24 H24 119.8
C24 C25 C26 121.8(8)
C24 C25 H25 119.1
C26 C25 H25 119.1
C25 C26 C27 117.6(8)
C25 C26 H26 121.2
C27 C26 H26 121.2
C22 C27 C26 122.2(7)
C22 C27 H27 118.9
C26 C27 H27 118.9
C33 C28 C29 116.5(7)
C33 C28 P3 120.4(6)
C29 C28 P3 123.0(5)
C30 C29 C28 121.5(7)
C30 C29 H29 119.2
C28 C29 H29 119.2
C29 C30 C31 120.0(9)
C29 C30 H30 120
C31 C30 H30 120
C30 C31 C32 121.9(9)
C30 C31 H31 119.1
C32 C31 H31 119.1
C33 C32 C31 116.9(9)
C33 C32 H32 121.6
C31 C32 H32 121.6
C32 C33 C28 123.1(8)
C32 C33 H33 118.5
C28 C33 H33 118.4
C39 C34 C35 116.7(7)
C39 C34 P3 121.8(6)
C35 C34 P3 121.4(6)
C34 C35 C36 122.0(9)
C34 C35 H35 119
C36 C35 H35 119
C37 C36 C35 119.6(10)
C37 C36 H36 120.2
C35 C36 H36 120.2
C36 C37 C38 119.3(10)
C36 C37 H37 120.3
C38 C37 H37 120.3
C37 C38 C39 121.0(10)
C37 C38 H38 119.5
C39 C38 H38 119.5
C34 C39 C38 121.2(9)
C34 C39 H39 119.4
C38 C39 H39 119.4
C41 C40 P3 114.9(5)
C41 C40 H40A 108.5
P3 C40 H40A 108.6
C41 C40 H40B 108.6
P3 C40 H40B 108.6
H40A C40 H40B 107.5
C40 C41 C42 113.9(6)
C40 C41 H41A 108.8
C42 C41 H41A 108.8
C40 C41 H41B 108.8
C42 C41 H41B 108.8
H41A C41 H41B 107.7
C41 C42 P4 115.8(5)
C41 C42 H42A 108.3
P4 C42 H42A 108.3
C41 C42 H42B 108.3
P4 C42 H42B 108.3
H42A C42 H42B 107.4
C44 C43 C48 117.7(7)
C44 C43 P4 121.6(6)
C48 C43 P4 120.7(7)
C45 C44 C43 121.8(9)
C45 C44 H44 119.1
C43 C44 H44 119.1
C44 C45 C46 119.4(10)
C44 C45 H45 120.3
C46 C45 H45 120.3
C47 C46 C45 121.5(12)
C47 C46 H46 119.2
C45 C46 H46 119.2
C46 C47 C48 117.7(11)
C46 C47 H47 121.2
C48 C47 H47 121.1
C43 C48 C47 121.7(10)
C43 C48 H48 119.1
C47 C48 H48 119.1
C50 C49 C54 118.7(7)
C50 C49 P4 121.8(5)
C54 C49 P4 119.4(6)
C49 C50 C51 120.6(7)
C49 C50 H50 119.7
C51 C50 H50 119.7
C50 C51 C52 119.7(8)
C50 C51 H51 120.2
C52 C51 H51 120.2
C51 C52 C53 121.8(9)
C51 C52 H52 119.1
C53 C52 H52 119.1
C54 C53 C52 117.1(8)
C54 C53 H53 121.4
C52 C53 H53 121.4
C53 C54 C49 122.1(8)
C53 C54 H54 119
C49 C54 H54 119
C56 C55 Ru1 177.4(6)
C55 C56 C57 178.9(8)
C58 C57 C62 115.5(7)
C58 C57 C56 122.4(7)
C62 C57 C56 122.0(7)
C57 C58 C59 122.4(9)
C57 C58 H58 118.8
C59 C58 H58 118.8
C60 C59 C58 120.0(10)
C60 C59 H59 120
C58 C59 H59 120
C59 C60 C61 120.1(10)
C59 C60 H60 120
C61 C60 H60 120
C60 C61 C62 120.8(9)
C60 C61 H61 119.6
C62 C61 H61 119.6
C61 C62 C57 121.0(8)
C61 C62 H62 119.5
C57 C62 H62 119.5
C64 C63 Ru1 177.7(6)
C63 C64 C65 177.9(7)
C70 C65 C66 117.1(7)
C70 C65 C64 123.4(7)
C66 C65 C64 119.5(7)
C67 C66 C65 120.0(8)
C67 C66 H66 120
C65 C66 H66 120
C68 C67 C66 121.2(8)
C68 C67 H67 119.4
C66 C67 H67 119.4
C69 C68 C67 119.1(8)
C69 C68 H68 120.5
C67 C68 H68 120.5
C68 C69 C70 120.2(8)
C68 C69 H69 119.9
C70 C69 H69 119.9
C65 C70 C69 122.3(8)
C65 C70 H70 118.8
C69 C70 H70 118.8
C13 P1 C1 99.8(3)
C13 P1 C7 102.4(3)
C1 P1 C7 99.1(3)
C13 P1 Ru1 109.0(2)
C1 P1 Ru1 118.9(2)
C7 P1 Ru1 124.0(2)
C16 P2 C22 101.3(3)
C16 P2 C15 99.0(3)
C22 P2 C15 98.7(3)
C16 P2 Ru1 118.5(2)
C22 P2 Ru1 124.8(2)
C15 P2 Ru1 110.2(2)
C28 P3 C34 101.8(3)
C28 P3 C40 100.0(3)
C34 P3 C40 99.7(3)
C28 P3 Ru1 123.9(2)
C34 P3 Ru1 117.6(2)
C40 P3 Ru1 110.1(2)
C42 P4 C43 99.0(3)
C42 P4 C49 102.7(3)
C43 P4 C49 99.0(3)
C42 P4 Ru1 108.5(2)
C43 P4 Ru1 119.3(2)
C49 P4 Ru1 124.6(2)
C55 Ru1 C63 176.5(3)
C55 Ru1 P2 82.17(18)
C63 Ru1 P2 99.72(19)
C55 Ru1 P1 94.51(18)
C63 Ru1 P1 82.65(18)
P2 Ru1 P1 86.81(7)
C55 Ru1 P3 100.12(18)
C63 Ru1 P3 82.80(18)
P2 Ru1 P3 93.49(7)
P1 Ru1 P3 165.28(7)
C55 Ru1 P4 83.18(18)
C63 Ru1 P4 95.04(19)
P2 Ru1 P4 165.14(7)
P1 Ru1 P4 96.77(7)
P3 Ru1 P4 86.69(7)

loop_
_geom_bond_atom_site_label_1
_geom_bond_atom_site_label_2
_geom_bond_distance
C1 C2 1.380(10)
C1 C6 1.404(9)
C1 P1 1.846(7)
C2 C3 1.397(10)
C2 H2 0.93
C3 C4 1.393(12)
C3 H3 0.93
C4 C5 1.391(12)
C4 H4 0.93
C5 C6 1.378(11)
C5 H5 0.93
C6 H6 0.93
C7 C12 1.374(9)
C7 C8 1.418(9)
C7 P1 1.851(7)
C8 C9 1.381(10)
C8 H8 0.93
C9 C10 1.386(11)
C9 H9 0.93
C10 C11 1.367(10)
C10 H10 0.93
C11 C12 1.372(9)
C11 H11 0.93
C12 H12 0.93
C13 C14 1.514(9)
C13 P1 1.843(6)
C13 H13A 0.97
C13 H13B 0.97
C14 C15 1.528(9)
C14 H14A 0.97
C14 H14B 0.97
C15 P2 1.851(6)
C15 H15A 0.97
C15 H15B 0.97
C16 C17 1.388(9)
C16 C21 1.432(10)
C16 P2 1.817(7)
C17 C18 1.392(10)
C17 H17 0.93
C18 C19 1.385(11)
C18 H18 0.93
C19 C20 1.363(12)
C19 H19 0.93
C20 C21 1.374(10)
C20 H20 0.93
C21 H21 0.93
C22 C27 1.374(9)
C22 C23 1.403(9)
C22 P2 1.845(6)
C23 C24 1.407(10)
C23 H23 0.93
C24 C25 1.341(11)
C24 H24 0.93
C25 C26 1.387(12)
C25 H25 0.93
C26 C27 1.408(10)
C26 H26 0.93
C27 H27 0.93
C28 C33 1.400(9)
C28 C29 1.402(10)
C28 P3 1.826(7)
C29 C30 1.359(10)
C29 H29 0.93
C30 C31 1.378(12)
C30 H30 0.93
C31 C32 1.382(12)
C31 H31 0.93
C32 C33 1.392(11)
C32 H32 0.93
C33 H33 0.93
C34 C39 1.375(10)
C34 C35 1.405(10)
C34 P3 1.825(7)
C35 C36 1.402(11)
C35 H35 0.93
C36 C37 1.376(13)
C36 H36 0.93
C37 C38 1.370(13)
C37 H37 0.93
C38 C39 1.409(12)
C38 H38 0.93
C39 H39 0.93
C40 C41 1.504(9)
C40 P3 1.839(6)
C40 H40A 0.97
C40 H40B 0.97
C41 C42 1.543(9)
C41 H41A 0.97
C41 H41B 0.97
C42 P4 1.831(6)
C42 H42A 0.97
C42 H42B 0.97
C43 C44 1.365(10)
C43 C48 1.375(10)
C43 P4 1.850(7)
C44 C45 1.355(11)
C44 H44 0.93
C45 C46 1.385(15)
C45 H45 0.93
C46 C47 1.338(15)
C46 H46 0.93
C47 C48 1.408(12)
C47 H47 0.93
C48 H48 0.93
C49 C50 1.364(9)
C49 C54 1.402(9)
C49 P4 1.855(7)
C50 C51 1.388(10)
C50 H50 0.93
C51 C52 1.379(11)
C51 H51 0.93
C52 C53 1.383(12)
C52 H52 0.93
C53 C54 1.389(11)
C53 H53 0.93
C54 H54 0.93
C55 C56 1.208(9)
C55 Ru1 2.041(7)
C56 C57 1.444(10)
C57 C58 1.353(10)
C57 C62 1.373(10)
C58 C59 1.385(11)
C58 H58 0.93
C59 C60 1.302(12)
C59 H59 0.93
C60 C61 1.332(12)
C60 H60 0.93
C61 C62 1.372(11)
C61 H61 0.93
C62 H62 0.93
C63 C64 1.217(9)
C63 Ru1 2.037(7)
C64 C65 1.440(10)
C65 C70 1.370(9)
C65 C66 1.422(9)
C66 C67 1.389(11)
C66 H66 0.93
C67 C68 1.374(12)
C67 H67 0.93
C68 C69 1.375(11)
C68 H68 0.93
C69 C70 1.389(11)
C69 H69 0.93
C70 H70 0.93
P1 Ru1 2.394(2)
P2 Ru1 2.3826(19)
P3 Ru1 2.405(2)
P4 Ru1 2.4096(19)

loop_
_platon_squeeze_void_nr
_platon_squeeze_void_average_x
_platon_squeeze_void_average_y
_platon_squeeze_void_average_z
_platon_squeeze_void_volume
_platon_squeeze_void_count_electrons
_platon_squeeze_void_content
1 0.326 0.092 0.417 125 58 ' '
2 0.500 0.000 1.000 239 82 ' '
3 0.677 0.906 0.584 123 56 ' '
